data_4323802
loop_
_publ_author_name
'Tatsuya Kawamoto'
'Isoroku Nagasawa'
'Hiro Kuma'
'Yoshihiko Kushi'

_publ_section_title
;
 Pd...H-C Interactions. Preparation and Structure of Orthometalated
 Tetranuclear Complexes of Palladium(II) and Platinum(II)
;
_journal_name_full 'Inorganic Chemistry'
_journal_page_first 2427
_journal_page_last 2432
_journal_paper_doi 10.1021/ic950769q
_journal_volume 35
_journal_year 1996
_chemical_formula_sum 'C18 H14 N O0.5 Pd S'
_chemical_formula_weight 390.77
_space_group_IT_number 88
_symmetry_cell_setting tetragonal
_symmetry_space_group_name_Hall '-I 4ad'
_symmetry_space_group_name_H-M 'I 41/a :2'
_cell_angle_alpha 90.00
_cell_angle_beta 90.00
_cell_angle_gamma 90.00
_cell_formula_units_Z 16
_cell_length_a 15.798(3)
_cell_length_b 15.798(3)
_cell_length_c 23.728(4)
_cell_measurement_reflns_used 25
_cell_measurement_temperature 296(2)
_cell_measurement_theta_max 14.82
_cell_measurement_theta_min 11.64
_cell_volume 5922.0(19)
_computing_cell_refinement 'MSC/AFC Diffractometer Control Software (Rigaku Corporation, 1991)   '
_computing_data_collection 'MSC/AFC Diffractometer Control Software (Rigaku Corporation, 1991)   '
_computing_data_reduction 'MSC/AFC Diffractometer Control Software (Rigaku Corporation, 1991)   '
_computing_molecular_graphics 'ORTEP (Johnson, 1965)'
_computing_publication_material 'CRYSTAN (Mac Science, 1995)   '
_computing_structure_refinement 'UNICSIII (Sakurai and Kobayashi, 1979)    '
_computing_structure_solution 'MULTAN80 (Main et al., 1980)'
_diffrn_ambient_temperature 296(2)
_diffrn_measurement_device_type 'Rigaku AFC-5'
_diffrn_measurement_method theta/omega
_diffrn_radiation_type MoK\a
_diffrn_radiation_wavelength 0.71073
_diffrn_reflns_limit_h_max 22
_diffrn_reflns_limit_h_min 0
_diffrn_reflns_limit_k_max 22
_diffrn_reflns_limit_k_min 0
_diffrn_reflns_limit_l_max 33
_diffrn_reflns_limit_l_min 0
_diffrn_reflns_number 4703
_diffrn_reflns_theta_max 30
_exptl_absorpt_correction_type none
_exptl_crystal_colour dark_red
_exptl_crystal_density_diffrn 1.75
_exptl_crystal_description 'Square bipyramidal'
_exptl_crystal_size_max 0.25
_exptl_crystal_size_mid 0.25
_exptl_crystal_size_min 0.25
_refine_diff_density_max 0.8
_refine_diff_density_min -0.8
_refine_ls_hydrogen_treatment refall
_refine_ls_matrix_type full
_refine_ls_number_parameters 224
_refine_ls_restrained_S_obs 3.9473
_refine_ls_R_factor_obs 0.0610
_refine_ls_shift/esd_max 0.3
_refine_ls_structure_factor_coef Fsqd
_refine_ls_weighting_details 'w =  1/ [sigma^2^(Fo)]'
_refine_ls_weighting_scheme calc
_refine_ls_wR_factor_obs 0.064
_reflns_number_observed 2284
_reflns_number_total 4233
_reflns_observed_criterion >3sigma(F)
_cod_data_source_file ic950769q_2.cif
_cod_data_source_block '[Pd~4~(1-nabz)~4~](2)'
_cod_depositor_comments
;
The following automatic conversions were performed:

'_refine_ls_weighting_scheme' value 'calc w = 1/ [sigma^2^(Fo)]' was
changed to 'calc'. New tag '_refine_ls_weighting_details' was
created. The value of the new tag was set to 'w = 1/ [sigma^2^(Fo)]'.

Automatic conversion script
Id: cif_fix_values 3143 2015-03-26 13:38:13Z robertas 
;
_cod_original_cell_volume 5921.7(20)
_cod_original_sg_symbol_H-M 'I 41/a'
_cod_original_formula_sum 'C18 H14 N Pd S O0.5'
_cod_database_code 4323802

loop_
_symmetry_equiv_pos_as_xyz
'x, y, z'
'-x, 1/2-y, z'
'1/4-y, 3/4+x, 3/4+z'
'1/4+y, 1/4-x, 1/4+z'
'-x, -y, -z'
'x, 1/2+y, -z'
'1/4+y, 3/4-x, 3/4-z'
'1/4-y, 1/4+x, 1/4-z'
'1/2+x, 1/2+y, 1/2+z'
'1/2-x, -y, 1/2+z'
'3/4-y, 1/4+x, 1/4+z'
'3/4+y, 3/4-x, 3/4+z'
'1/2-x, 1/2-y, 1/2-z'
'1/2+x, y, 1/2-z'
'3/4+y, 1/4-x, 1/4-z'
'3/4-y, 3/4+x, 3/4-z'

loop_
_atom_site_label
_atom_site_type_symbol
_atom_site_fract_x
_atom_site_fract_y
_atom_site_fract_z
_atom_site_B_iso_or_equiv
Pd Pd 0.9497(0) 0.6628(0) 0.9416(1) 0.045
S S 1.0237(1) 0.5996(1) 0.8659(1) 0.050
N N 1.0369(4) 0.6042(3) 0.9910(3) 0.049
C1 C 1.1100(4) 0.5611(4) 0.9073(3) 0.046
C2 C 1.1086(4) 0.5650(4) 0.9649(3) 0.045
C3 C 1.1765(6) 0.5339(6) 0.9952(4) 0.072
C4 C 1.2437(6) 0.4976(7) 0.9681(5) 0.083
C5 C 1.2442(6) 0.4911(6) 0.9114(4) 0.072
C6 C 1.1776(5) 0.5230(5) 0.8799(4) 0.057
C7 C 1.0227(5) 0.6060(5) 1.0455(4) 0.061
C8 C 0.9445(8) 0.6572(6) 1.0646(5) 0.112
C9 C 0.8925(5) 0.6958(5) 1.0142(3) 0.057
C10 C 0.8207(5) 0.7454(6) 1.0202(4) 0.070
C11 C 0.7923(7) 0.7644(7) 1.0805(6) 0.107
C12 C 0.8468(7) 0.7249(7) 1.1223(4) 0.082
C13 C 0.8308(12) 0.7323(12) 1.1742(9) 0.184
C14 C 0.8636(12) 0.7054(9) 1.2184(8) 0.164
C15 C 0.9399(9) 0.6507(7) 1.2058(6) 0.123
C16 C 0.9734(9) 0.6311(8) 1.1576(5) 0.122
C17 C 0.9185(9) 0.6729(7) 1.1116(6) 0.124
OE1 O 0.9120(6) 0.8106(6) 0.3723(6) 0.133
CE2 C 0.9394(17) 0.7455(35) 0.3676(16) 0.143
